data_4504197
loop_
_publ_author_name
'Montney, Matthew R.'
'Mallika Krishnan, Subhashree'
'Patel, Niral M.'
'Supkowski, Ronald M.'
'LaDuca, Robert L.'

_publ_section_title
;
 Divalent Metal Succinate/4,4&#x2018;-Dipyridylamine Extended
 Solids:&#x00A0; From Helical Chains to Diverse Three-Dimensional Networks
 Featuring Double, Quadruple, or Self-Interpenetration
;
_journal_issue 6
_journal_name_full 'Crystal Growth &amp; Design'
_journal_page_first 1145
_journal_paper_doi 10.1021/cg070008l
_journal_volume 7
_journal_year 2007
_chemical_formula_sum 'C14 H14 Cu N3 O4.5'
_chemical_formula_weight 359.82
_chemical_name_systematic
; 
 ? 
;
_space_group_IT_number 142
_symmetry_cell_setting tetragonal
_symmetry_space_group_name_Hall '-I 4bd 2c'
_symmetry_space_group_name_H-M 'I 41/a c d :2'
_atom_sites_solution_hydrogens geom
_atom_sites_solution_primary direct
_atom_sites_solution_secondary difmap
_audit_creation_method SHELXL-97
_cell_angle_alpha 90.00
_cell_angle_beta 90.00
_cell_angle_gamma 90.00
_cell_formula_units_Z 32
_cell_length_a 16.751(2)
_cell_length_b 16.751(2)
_cell_length_c 40.752(12)
_cell_measurement_temperature 293(2)
_cell_volume 11435(4)
_computing_structure_refinement 'SHELXL-97 (Sheldrick, 1997)'
_computing_structure_solution 'SHELXS-97 (Sheldrick, 1990)'
_diffrn_ambient_temperature 293(2)
_diffrn_measured_fraction_theta_full 0.973
_diffrn_measured_fraction_theta_max 0.973
_diffrn_radiation_monochromator graphite
_diffrn_radiation_source 'fine-focus sealed tube'
_diffrn_radiation_type MoK\a
_diffrn_radiation_wavelength 0.71073
_diffrn_reflns_av_R_equivalents 0.0751
_diffrn_reflns_av_sigmaI/netI 0.0357
_diffrn_reflns_limit_h_max 21
_diffrn_reflns_limit_h_min -21
_diffrn_reflns_limit_k_max 22
_diffrn_reflns_limit_k_min -21
_diffrn_reflns_limit_l_max 52
_diffrn_reflns_limit_l_min -52
_diffrn_reflns_number 60607
_diffrn_reflns_theta_full 28.29
_diffrn_reflns_theta_max 28.29
_diffrn_reflns_theta_min 1.99
_exptl_absorpt_coefficient_mu 1.554
_exptl_absorpt_correction_T_max 1
_exptl_absorpt_correction_T_min 0.850
_exptl_absorpt_correction_type multi-scan
_exptl_absorpt_process_details SADABS
_exptl_crystal_colour blue
_exptl_crystal_density_diffrn 1.672
_exptl_crystal_density_method 'not measured'
_exptl_crystal_description block
_exptl_crystal_F_000 5888
_exptl_crystal_size_max 0.70
_exptl_crystal_size_mid 0.20
_exptl_crystal_size_min 0.20
_refine_diff_density_max 1.176
_refine_diff_density_min -1.433
_refine_diff_density_rms 0.095
_refine_ls_extinction_method none
_refine_ls_goodness_of_fit_ref 1.025
_refine_ls_hydrogen_treatment mixed
_refine_ls_matrix_type full
_refine_ls_number_parameters 212
_refine_ls_number_reflns 3470
_refine_ls_number_restraints 8
_refine_ls_restrained_S_all 1.024
_refine_ls_R_factor_all 0.0911
_refine_ls_R_factor_gt 0.0595
_refine_ls_shift/su_max 0.000
_refine_ls_shift/su_mean 0.000
_refine_ls_structure_factor_coef Fsqd
_refine_ls_weighting_details 'calc w=1/[\s^2^(Fo^2^)+(0.0471P)^2^+94.7775P] where P=(Fo^2^+2Fc^2^)/3'
_refine_ls_weighting_scheme calc
_refine_ls_wR_factor_gt 0.1273
_refine_ls_wR_factor_ref 0.1428
_reflns_number_gt 2482
_reflns_number_total 3470
_reflns_threshold_expression >2sigma(I)
_cod_data_source_file cg070008lsi20070103_041402.cif
_cod_data_source_block cusucdpa
_cod_depositor_comments
;
The following automatic conversions were performed:

'_symmetry_cell_setting' value 'Tetragonal' changed to 'tetragonal'
according to /home/saulius/struct/CIF-dictionaries/cif_core.dic
dictionary named 'cif_core.dic' version 2.4.1 from 2010-06-29.

Automatic conversion script
Id: cif_fix_values 1715 2011-07-08 13:25:40Z adriana 
;
_cod_original_sg_symbol_H-M I4(1)/acd
_cod_original_formula_sum 'C14 H14 Cu N3 O4.50'
_cod_database_code 4504197

loop_
_symmetry_equiv_pos_as_xyz
'x, y, z'
'-x+1/2, -y, z+1/2'
'-y+1/4, x+3/4, z+1/4'
'y+1/4, -x+1/4, z+3/4'
'-x+1/2, y, -z'
'x, -y, -z+1/2'
'y+1/4, x+3/4, -z+3/4'
'-y+1/4, -x+1/4, -z+1/4'
'x+1/2, y+1/2, z+1/2'
'-x+1, -y+1/2, z+1'
'-y+3/4, x+5/4, z+3/4'
'y+3/4, -x+3/4, z+5/4'
'-x+1, y+1/2, -z+1/2'
'x+1/2, -y+1/2, -z+1'
'y+3/4, x+5/4, -z+5/4'
'-y+3/4, -x+3/4, -z+3/4'
'-x, -y, -z'
'x-1/2, y, -z-1/2'
'y-1/4, -x-3/4, -z-1/4'
'-y-1/4, x-1/4, -z-3/4'
'x-1/2, -y, z'
'-x, y, z-1/2'
'-y-1/4, -x-3/4, z-3/4'
'y-1/4, x-1/4, z-1/4'
'-x+1/2, -y+1/2, -z+1/2'
'x, y+1/2, -z'
'y+1/4, -x-1/4, -z+1/4'
'-y+1/4, x+1/4, -z-1/4'
'x, -y+1/2, z+1/2'
'-x+1/2, y+1/2, z'
'-y+1/4, -x-1/4, z-1/4'
'y+1/4, x+1/4, z+1/4'

loop_
_atom_site_label
_atom_site_type_symbol
_atom_site_fract_x
_atom_site_fract_y
_atom_site_fract_z
_atom_site_U_iso_or_equiv
_atom_site_adp_type
_atom_site_occupancy
_atom_site_symmetry_multiplicity
_atom_site_calc_flag
_atom_site_refinement_flags
Cu1 Cu 0.94465(3) 0.04402(3) 0.073849(13) 0.03676(18) Uani 1 1 d .
O1 O 0.82933(16) 0.01892(17) 0.07485(7) 0.0327(6) Uani 1 1 d .
O1W O 0.9232(2) 0.1732(2) 0.1250 0.0637(15) Uani 1 2 d SD
H1W H 0.9689(19) 0.165(4) 0.1173(15) 0.08(2) Uiso 1 1 d D
O2 O 0.8766(2) -0.07346(18) 0.04175(8) 0.0452(8) Uani 1 1 d .
O3 O 0.5614(2) -0.0348(2) 0.06242(11) 0.0618(11) Uani 1 1 d .
N1 N 0.96227(18) -0.01885(19) 0.11520(8) 0.0270(7) Uani 1 1 d .
N2 N 0.8672(2) -0.1751(2) 0.28615(9) 0.0353(8) Uani 1 1 d .
N3 N 1.0113(2) -0.1305(2) 0.20481(8) 0.0385(9) Uani 1 1 d D
H3N H 1.0633(13) -0.134(3) 0.2084(13) 0.055(16) Uiso 1 1 d D
C1 C 0.9128(2) -0.0106(2) 0.14074(10) 0.0308(8) Uani 1 1 d .
H1 H 0.8680 0.0215 0.1381 0.037 Uiso 1 1 calc R
C2 C 0.9240(2) -0.0466(2) 0.17059(10) 0.0316(9) Uani 1 1 d .
H2 H 0.8880 -0.0381 0.1876 0.038 Uiso 1 1 calc R
C3 C 0.9902(2) -0.0962(2) 0.17524(9) 0.0275(8) Uani 1 1 d .
C4 C 1.0403(2) -0.1063(3) 0.14829(10) 0.0312(9) Uani 1 1 d .
H4 H 1.0841 -0.1401 0.1499 0.037 Uiso 1 1 calc R
C5 C 1.0255(2) -0.0672(2) 0.11966(9) 0.0295(8) Uani 1 1 d .
H5 H 1.0609 -0.0742 0.1023 0.035 Uiso 1 1 calc R
C6 C 0.9454(3) -0.1613(3) 0.28918(10) 0.0400(10) Uani 1 1 d .
H6 H 0.9677 -0.1624 0.3101 0.048 Uiso 1 1 calc R
C7 C 0.9945(3) -0.1455(3) 0.26292(10) 0.0378(10) Uani 1 1 d .
H7 H 1.0487 -0.1363 0.2661 0.045 Uiso 1 1 calc R
C8 C 0.9621(2) -0.1435(2) 0.23145(9) 0.0306(9) Uani 1 1 d .
C9 C 0.8810(3) -0.1592(3) 0.22834(11) 0.0395(10) Uani 1 1 d .
H9 H 0.8570 -0.1596 0.2078 0.047 Uiso 1 1 calc R
C10 C 0.8369(3) -0.1742(3) 0.25594(11) 0.0392(10) Uani 1 1 d .
H10 H 0.7827 -0.1844 0.2534 0.047 Uiso 1 1 calc R
C11 C 0.8199(2) -0.0397(3) 0.05559(10) 0.0336(9) Uani 1 1 d .
C12 C 0.7348(3) -0.0660(4) 0.04924(13) 0.0577(15) Uani 1 1 d .
H12A H 0.7078 -0.0241 0.0371 0.069 Uiso 1 1 calc R
H12B H 0.7360 -0.1130 0.0354 0.069 Uiso 1 1 calc R
C13 C 0.6873(3) -0.0846(4) 0.07892(15) 0.0622(16) Uani 1 1 d .
H13A H 0.6994 -0.0446 0.0954 0.075 Uiso 1 1 calc R
H13B H 0.7055 -0.1355 0.0874 0.075 Uiso 1 1 calc R
C14 C 0.5991(3) -0.0886(4) 0.07531(15) 0.0584(16) Uani 1 1 d .
O4 O 0.5637(3) -0.1443(4) 0.08920(13) 0.111(2) Uani 1 1 d U

loop_
_atom_site_aniso_label
_atom_site_aniso_U_11
_atom_site_aniso_U_22
_atom_site_aniso_U_33
_atom_site_aniso_U_23
_atom_site_aniso_U_13
_atom_site_aniso_U_12
Cu1 0.0212(3) 0.0510(4) 0.0380(3) 0.0239(2) -0.0055(2) -0.0033(2)
O1 0.0242(13) 0.0339(15) 0.0401(16) -0.0062(13) -0.0023(12) 0.0016(11)
O1W 0.051(2) 0.051(2) 0.089(4) 0.009(2) -0.009(2) -0.011(3)
O2 0.051(2) 0.0291(16) 0.055(2) -0.0037(14) 0.0187(16) -0.0029(14)
O3 0.045(2) 0.058(2) 0.082(3) -0.028(2) -0.0208(19) 0.0096(18)
N1 0.0238(16) 0.0299(17) 0.0272(16) 0.0042(13) 0.0004(12) 0.0017(13)
N2 0.042(2) 0.0285(18) 0.0353(19) 0.0050(14) 0.0167(16) 0.0000(15)
N3 0.0237(18) 0.060(2) 0.0317(17) 0.0194(17) 0.0052(15) 0.0055(17)
C1 0.0258(19) 0.031(2) 0.036(2) 0.0045(17) 0.0011(16) 0.0071(16)
C2 0.0256(19) 0.039(2) 0.030(2) 0.0046(17) 0.0092(15) 0.0057(17)
C3 0.0229(19) 0.0303(19) 0.0292(18) 0.0071(16) 0.0006(15) -0.0004(15)
C4 0.0238(19) 0.037(2) 0.033(2) 0.0071(17) 0.0047(16) 0.0096(16)
C5 0.027(2) 0.034(2) 0.0273(19) 0.0015(16) 0.0067(15) 0.0052(16)
C6 0.051(3) 0.040(2) 0.029(2) 0.0059(18) 0.0056(19) 0.001(2)
C7 0.033(2) 0.045(2) 0.035(2) 0.0081(19) 0.0012(18) -0.0041(19)
C8 0.029(2) 0.033(2) 0.0293(19) 0.0104(16) 0.0085(16) 0.0006(16)
C9 0.034(2) 0.051(3) 0.034(2) 0.0051(19) 0.0014(18) -0.007(2)
C10 0.033(2) 0.044(3) 0.040(2) 0.0051(19) 0.0136(19) -0.0074(19)
C11 0.032(2) 0.033(2) 0.036(2) 0.0049(18) 0.0023(17) -0.0064(17)
C12 0.048(3) 0.079(4) 0.046(3) -0.012(3) 0.000(2) -0.029(3)
C13 0.028(2) 0.088(4) 0.070(4) 0.024(3) 0.000(2) 0.002(3)
C14 0.030(3) 0.081(4) 0.065(3) -0.038(3) 0.001(2) -0.004(3)
O4 0.082(4) 0.176(6) 0.073(3) -0.008(4) -0.003(3) -0.061(4)

loop_
_atom_type_symbol
_atom_type_description
_atom_type_scat_dispersion_real
_atom_type_scat_dispersion_imag
_atom_type_scat_source
C C 0.0033 0.0016 'International Tables Vol C Tables 4.2.6.8 and 6.1.1.4'
H H 0.0000 0.0000 'International Tables Vol C Tables 4.2.6.8 and 6.1.1.4'
N N 0.0061 0.0033 'International Tables Vol C Tables 4.2.6.8 and 6.1.1.4'
O O 0.0106 0.0060 'International Tables Vol C Tables 4.2.6.8 and 6.1.1.4'
Cu Cu 0.3201 1.2651 'International Tables Vol C Tables 4.2.6.8 and 6.1.1.4'

loop_
_geom_angle_atom_site_label_1
_geom_angle_atom_site_label_2
_geom_angle_atom_site_label_3
_geom_angle
_geom_angle_site_symmetry_1
_geom_angle_site_symmetry_3
O1 Cu1 N2 89.20(13) . 11_534
O1 Cu1 N1 90.84(12) . .
N2 Cu1 N1 173.43(15) 11_534 .
O1 Cu1 O3 159.40(15) . 21_655
N2 Cu1 O3 91.63(14) 11_534 21_655
N1 Cu1 O3 90.64(14) . 21_655
C11 O1 Cu1 105.9(2) . .
C14 O3 Cu1 110.2(4) . 21
C1 N1 C5 116.4(3) . .
C1 N1 Cu1 120.5(3) . .
C5 N1 Cu1 123.0(3) . .
C10 N2 C6 117.2(4) . .
C10 N2 Cu1 118.7(3) . 12_554
C6 N2 Cu1 124.1(3) . 12_554
C8 N3 C3 126.8(3) . .
N1 C1 C2 124.1(4) . .
C1 C2 C3 119.4(4) . .
N3 C3 C4 118.9(3) . .
N3 C3 C2 124.6(4) . .
C4 C3 C2 116.3(3) . .
C5 C4 C3 120.6(4) . .
N1 C5 C4 123.3(3) . .
N2 C6 C7 123.2(4) . .
C6 C7 C8 119.2(4) . .
N3 C8 C9 122.8(4) . .
N3 C8 C7 119.7(4) . .
C9 C8 C7 117.4(4) . .
C10 C9 C8 119.2(4) . .
N2 C10 C9 123.8(4) . .
O2 C11 O1 122.6(4) . .
O2 C11 C12 120.7(4) . .
O1 C11 C12 116.7(4) . .
C13 C12 C11 115.3(4) . .
C12 C13 C14 117.6(5) . .
O3 C14 O4 120.3(5) . .
O3 C14 C13 121.6(6) . .
O4 C14 C13 117.6(6) . .

loop_
_geom_bond_atom_site_label_1
_geom_bond_atom_site_label_2
_geom_bond_distance
_geom_bond_site_symmetry_2
Cu1 O1 1.977(3) .
Cu1 N2 1.992(3) 11_534
Cu1 N1 2.009(3) .
Cu1 O3 2.017(4) 21_655
O1 C11 1.267(5) .
O2 C11 1.241(5) .
O3 C14 1.219(7) .
O3 Cu1 2.017(4) 21
N1 C1 1.338(5) .
N1 C5 1.346(5) .
N2 C10 1.332(6) .
N2 C6 1.336(6) .
N2 Cu1 1.992(3) 12_554
N3 C8 1.380(5) .
N3 C3 1.381(5) .
C1 C2 1.370(5) .
C2 C3 1.398(5) .
C3 C4 1.392(5) .
C4 C5 1.361(5) .
C6 C7 1.375(6) .
C7 C8 1.393(6) .
C8 C9 1.389(6) .
C9 C10 1.369(6) .
C11 C12 1.514(6) .
C12 C13 1.481(7) .
C13 C14 1.486(7) .
C14 O4 1.243(8) .
